data_2214263
loop_
_publ_author_name
'Shan Liu'
'Ming Xia'
'Yu-Feng Li'
'Shui-Ping Deng'
'Hong-Jun Zhu'

_publ_section_title
;
 1-(1-Tosyl-1<i>H</i>-pyrrol-2-yl)ethanone
;
_journal_coeditor_code HK2274
_journal_issue 7
_journal_name_full 'Acta Crystallographica Section E'
_journal_page_first o3228
_journal_page_last o3228
_journal_paper_doi 10.1107/S1600536807028528
_journal_volume 63
_journal_year 2007
_chemical_formula_iupac 'C13 H13 N O3 S'
_chemical_formula_moiety 'C13 H13 N O3 S'
_chemical_formula_sum 'C13 H13 N O3 S'
_chemical_formula_weight 263.30
_chemical_melting_point 383
_chemical_name_systematic
;
1-(1-Tosyl-1H-pyrrol-2-yl)ethanone
;
_space_group_IT_number 14
_symmetry_cell_setting monoclinic
_symmetry_space_group_name_Hall '-P 2yn'
_symmetry_space_group_name_H-M 'P 1 21/n 1'
_atom_sites_solution_hydrogens geom
_atom_sites_solution_primary direct
_atom_sites_solution_secondary difmap
_audit_creation_method SHELXL-97
_cell_angle_alpha 90
_cell_angle_beta 105.15(3)
_cell_angle_gamma 90
_cell_formula_units_Z 4
_cell_length_a 8.0123(7)
_cell_length_b 13.3199(15)
_cell_length_c 12.5594(12)
_cell_measurement_reflns_used 25
_cell_measurement_temperature 298(2)
_cell_measurement_theta_max 13
_cell_measurement_theta_min 10
_cell_volume 1293.8(3)
_computing_cell_refinement 'CAD-4 Software'
_computing_data_collection 'CAD-4 Software (Enraf--Nonius, 1985)'
_computing_data_reduction 'XCAD4 (Harms & Wocadlo, 1995)'
_computing_molecular_graphics 'SHELXTL (Bruker, 2000)'
_computing_publication_material SHELXTL
_computing_structure_refinement 'SHELXL97 (Sheldrick, 1997)'
_computing_structure_solution 'SHELXS97 (Sheldrick, 1997)'
_diffrn_ambient_temperature 298(2)
_diffrn_measured_fraction_theta_full 0.992
_diffrn_measured_fraction_theta_max 0.992
_diffrn_measurement_device_type 'Enraf--Nonius CAD-4'
_diffrn_measurement_method \w/2\q
_diffrn_radiation_monochromator graphite
_diffrn_radiation_source 'fine-focus sealed tube'
_diffrn_radiation_type MoK\a
_diffrn_radiation_wavelength 0.71073
_diffrn_reflns_av_R_equivalents 0.0676
_diffrn_reflns_av_sigmaI/netI 0.0384
_diffrn_reflns_limit_h_max 9
_diffrn_reflns_limit_h_min 0
_diffrn_reflns_limit_k_max 16
_diffrn_reflns_limit_k_min 0
_diffrn_reflns_limit_l_max 14
_diffrn_reflns_limit_l_min -15
_diffrn_reflns_number 2700
_diffrn_reflns_theta_full 25.97
_diffrn_reflns_theta_max 25.97
_diffrn_reflns_theta_min 2.27
_diffrn_standards_decay_% 0
_diffrn_standards_interval_time 120
_diffrn_standards_number 3
_exptl_absorpt_coefficient_mu 0.249
_exptl_absorpt_correction_T_max 0.9518
_exptl_absorpt_correction_T_min 0.9068
_exptl_absorpt_correction_type psi-scan
_exptl_absorpt_process_details '(North <i>et al.</i>,  1968)'
_exptl_crystal_colour colorless
_exptl_crystal_density_diffrn 1.352
_exptl_crystal_density_method 'not measured'
_exptl_crystal_description plate
_exptl_crystal_F_000 552
_exptl_crystal_size_max 0.40
_exptl_crystal_size_mid 0.30
_exptl_crystal_size_min 0.20
_refine_diff_density_max 0.302
_refine_diff_density_min -0.333
_refine_ls_extinction_coef 0.041(6)
_refine_ls_extinction_expression Fc^*^=kFc[1+0.001xFc^2^\l^3^/sin(2\q)]^-1/4^
_refine_ls_extinction_method SHELXL97
_refine_ls_goodness_of_fit_ref 1.058
_refine_ls_hydrogen_treatment constr
_refine_ls_matrix_type full
_refine_ls_number_parameters 164
_refine_ls_number_reflns 2518
_refine_ls_number_restraints 0
_refine_ls_restrained_S_all 1.058
_refine_ls_R_factor_all 0.0796
_refine_ls_R_factor_gt 0.0526
_refine_ls_shift/su_max 0.000
_refine_ls_shift/su_mean 0.000
_refine_ls_structure_factor_coef Fsqd
_refine_ls_weighting_details 'calc w=1/[\s^2^(Fo^2^)+(0.1P)^2^+0.8P] where P=(Fo^2^+2Fc^2^)/3'
_refine_ls_weighting_scheme calc
_refine_ls_wR_factor_gt 0.1496
_refine_ls_wR_factor_ref 0.1897
_reflns_number_gt 1845
_reflns_number_total 2518
_reflns_threshold_expression I>2\s(I)
_cod_data_source_file hk2274.cif
_cod_data_source_block I
_cod_original_sg_symbol_H-M 'P 21/n'
_cod_database_code 2214263
_cod_database_fobs_code 2214263

loop_
_symmetry_equiv_pos_as_xyz
'x, y, z'
'-x+1/2, y+1/2, -z+1/2'
'-x, -y, -z'
'x-1/2, -y-1/2, z-1/2'

loop_
_atom_site_type_symbol
_atom_site_label
_atom_site_fract_x
_atom_site_fract_y
_atom_site_fract_z
_atom_site_U_iso_or_equiv
_atom_site_adp_type
_atom_site_calc_flag
_atom_site_refinement_flags
_atom_site_occupancy
S S 0.77713(10) 0.18073(7) 0.47420(7) 0.0514(3) Uani d . 1
O O1 0.9324(3) 0.1618(2) 0.5581(2) 0.0711(8) Uani d . 1
O O2 0.7475(4) 0.13029(19) 0.3715(2) 0.0671(8) Uani d . 1
O O3 0.4118(4) 0.2119(2) 0.3186(2) 0.0798(9) Uani d . 1
N N 0.6188(3) 0.1493(2) 0.5354(2) 0.0461(7) Uani d . 1
C C1 0.7224(7) 0.6309(3) 0.4173(4) 0.0895(15) Uani d . 1
H H1B 0.6951 0.6480 0.3404 0.134 Uiso calc R 1
H H1C 0.8315 0.6601 0.4546 0.134 Uiso calc R 1
H H1D 0.6338 0.6563 0.4488 0.134 Uiso calc R 1
C C2 0.7328(5) 0.5177(3) 0.4299(3) 0.0617(9) Uani d . 1
C C3 0.7721(6) 0.4739(3) 0.5338(3) 0.0764(12) Uani d . 1
H H3A 0.7889 0.5148 0.5957 0.092 Uiso calc R 1
C C4 0.7867(5) 0.3715(3) 0.5478(3) 0.0651(10) Uani d . 1
H H4A 0.8173 0.3435 0.6180 0.078 Uiso calc R 1
C C5 0.7548(4) 0.3109(2) 0.4547(3) 0.0474(8) Uani d . 1
C C6 0.7114(5) 0.3523(3) 0.3507(3) 0.0542(8) Uani d . 1
H H6A 0.6892 0.3110 0.2889 0.065 Uiso calc R 1
C C7 0.7010(5) 0.4558(3) 0.3384(3) 0.0602(9) Uani d . 1
H H7A 0.6725 0.4837 0.2681 0.072 Uiso calc R 1
C C8 0.6564(5) 0.1250(3) 0.6460(3) 0.0594(9) Uani d . 1
H H8A 0.7646 0.1291 0.6961 0.071 Uiso calc R 1
C C9 0.5095(5) 0.0943(3) 0.6688(3) 0.0669(10) Uani d . 1
H H9A 0.4994 0.0726 0.7372 0.080 Uiso calc R 1
C C10 0.3754(5) 0.1005(3) 0.5734(3) 0.0559(9) Uani d . 1
H H10A 0.2602 0.0847 0.5671 0.067 Uiso calc R 1
C C11 0.4420(4) 0.1338(2) 0.4903(3) 0.0439(7) Uani d . 1
C C12 0.3477(4) 0.1621(3) 0.3791(3) 0.0535(8) Uani d . 1
C C13 0.1630(5) 0.1285(4) 0.3391(4) 0.0811(13) Uani d . 1
H H13A 0.1156 0.1519 0.2650 0.122 Uiso calc R 1
H H13B 0.0972 0.1556 0.3862 0.122 Uiso calc R 1
H H13C 0.1581 0.0565 0.3404 0.122 Uiso calc R 1

loop_
_atom_site_aniso_label
_atom_site_aniso_U_11
_atom_site_aniso_U_22
_atom_site_aniso_U_33
_atom_site_aniso_U_12
_atom_site_aniso_U_13
_atom_site_aniso_U_23
S 0.0462(5) 0.0525(5) 0.0606(6) 0.0007(4) 0.0232(4) 0.0017(4)
O1 0.0451(14) 0.0790(18) 0.090(2) 0.0079(12) 0.0182(13) 0.0135(15)
O2 0.0844(19) 0.0576(15) 0.0723(17) -0.0025(13) 0.0434(15) -0.0103(13)
O3 0.0692(18) 0.106(2) 0.0597(16) -0.0163(16) 0.0082(13) 0.0214(16)
N 0.0429(15) 0.0503(15) 0.0468(15) -0.0030(11) 0.0146(12) 0.0036(12)
C1 0.094(3) 0.051(2) 0.112(4) 0.000(2) 0.008(3) -0.003(2)
C2 0.053(2) 0.057(2) 0.071(2) -0.0067(16) 0.0079(17) -0.0059(18)
C3 0.093(3) 0.064(2) 0.063(2) -0.007(2) 0.004(2) -0.016(2)
C4 0.079(3) 0.065(2) 0.0446(19) -0.0059(19) 0.0052(18) 0.0025(17)
C5 0.0417(16) 0.0511(18) 0.0515(18) -0.0057(14) 0.0161(14) 0.0011(15)
C6 0.060(2) 0.059(2) 0.0482(18) -0.0036(16) 0.0225(16) -0.0015(15)
C7 0.062(2) 0.062(2) 0.057(2) -0.0026(17) 0.0168(17) 0.0093(17)
C8 0.057(2) 0.069(2) 0.0496(19) -0.0028(17) 0.0098(16) 0.0070(17)
C9 0.073(2) 0.082(3) 0.050(2) -0.004(2) 0.0243(18) 0.0155(19)
C10 0.0510(19) 0.059(2) 0.065(2) 0.0000(16) 0.0270(17) 0.0059(17)
C11 0.0408(16) 0.0443(16) 0.0480(17) 0.0006(13) 0.0141(14) -0.0007(13)
C12 0.0494(19) 0.059(2) 0.0523(19) -0.0003(15) 0.0132(15) -0.0039(16)
C13 0.050(2) 0.115(4) 0.071(3) -0.002(2) 0.0007(19) 0.009(3)

loop_
_atom_type_symbol
_atom_type_description
_atom_type_scat_dispersion_real
_atom_type_scat_dispersion_imag
_atom_type_scat_source
C C 0.0033 0.0016 'International Tables Vol C Tables 4.2.6.8 and 6.1.1.4'
H H 0.0000 0.0000 'International Tables Vol C Tables 4.2.6.8 and 6.1.1.4'
N N 0.0061 0.0033 'International Tables Vol C Tables 4.2.6.8 and 6.1.1.4'
O O 0.0106 0.0060 'International Tables Vol C Tables 4.2.6.8 and 6.1.1.4'
S S 0.1246 0.1234 'International Tables Vol C Tables 4.2.6.8 and 6.1.1.4'

loop_
_geom_angle_atom_site_label_1
_geom_angle_atom_site_label_2
_geom_angle_atom_site_label_3
_geom_angle
O2 S O1 119.63(18)
O2 S N 109.10(15)
O1 S N 103.43(15)
O2 S C5 110.79(16)
O1 S C5 108.38(17)
N S C5 104.23(14)
C8 N C11 107.7(3)
C8 N S 121.4(2)
C11 N S 130.7(2)
C2 C1 H1B 109.5
C2 C1 H1C 109.5
H1B C1 H1C 109.5
C2 C1 H1D 109.5
H1B C1 H1D 109.5
H1C C1 H1D 109.5
C7 C2 C3 118.5(4)
C7 C2 C1 120.8(4)
C3 C2 C1 120.7(4)
C4 C3 C2 121.8(4)
C4 C3 H3A 119.1
C2 C3 H3A 119.1
C3 C4 C5 118.6(3)
C3 C4 H4A 120.7
C5 C4 H4A 120.7
C6 C5 C4 120.8(3)
C6 C5 S 121.3(3)
C4 C5 S 117.9(3)
C5 C6 C7 119.8(3)
C5 C6 H6A 120.1
C7 C6 H6A 120.1
C2 C7 C6 120.5(3)
C2 C7 H7A 119.8
C6 C7 H7A 119.8
C9 C8 N 108.2(3)
C9 C8 H8A 125.9
N C8 H8A 125.9
C8 C9 C10 108.7(3)
C8 C9 H9A 125.6
C10 C9 H9A 125.6
C11 C10 C9 108.1(3)
C11 C10 H10A 125.9
C9 C10 H10A 125.9
C10 C11 N 107.2(3)
C10 C11 C12 127.6(3)
N C11 C12 124.6(3)
O3 C12 C11 122.8(3)
O3 C12 C13 119.5(3)
C11 C12 C13 117.6(3)
C12 C13 H13A 109.5
C12 C13 H13B 109.5
H13A C13 H13B 109.5
C12 C13 H13C 109.5
H13A C13 H13C 109.5
H13B C13 H13C 109.5

loop_
_geom_bond_atom_site_label_1
_geom_bond_atom_site_label_2
_geom_bond_distance
S O2 1.418(3)
S O1 1.427(3)
S N 1.699(3)
S C5 1.754(3)
O3 C12 1.220(4)
N C8 1.381(4)
N C11 1.396(4)
C1 C2 1.515(6)
C1 H1B 0.9600
C1 H1C 0.9600
C1 H1D 0.9600
C2 C7 1.384(5)
C2 C3 1.389(6)
C3 C4 1.376(6)
C3 H3A 0.9300
C4 C5 1.387(5)
C4 H4A 0.9300
C5 C6 1.376(5)
C6 C7 1.387(5)
C6 H6A 0.9300
C7 H7A 0.9300
C8 C9 1.346(5)
C8 H8A 0.9300
C9 C10 1.387(5)
C9 H9A 0.9300
C10 C11 1.363(5)
C10 H10A 0.9300
C11 C12 1.453(5)
C12 C13 1.501(5)
C13 H13A 0.9600
C13 H13B 0.9600
C13 H13C 0.9600

loop_
_geom_hbond_atom_site_label_D
_geom_hbond_atom_site_label_H
_geom_hbond_atom_site_label_A
_geom_hbond_site_symmetry_A
_geom_hbond_distance_DH
_geom_hbond_distance_HA
_geom_hbond_distance_DA
_geom_hbond_angle_DHA
_geom_hbond_publ_flag
C4 H4A O3 4_666 0.93 2.54 3.468(4) 173 yes

loop_
_cod_related_entry_id
_cod_related_entry_database
_cod_related_entry_code
1 ChemSpider 2019416
